data_4032172
loop_
_publ_author_name
'Liu, Yang'
'Zheng, Guangfan'
'Zhang, Qian'
'Li, Yan'
'Zhang, Qian'

_publ_section_title
;
 Copper-Catalyzed Three Component Regio- and Stereospecific
 Selenosulfonation of Alkynes: Synthesis of (E)-\b-Selenovinyl Sulfones.
;
_journal_issue 4
_journal_name_full 'The Journal of organic chemistry'
_journal_page_first 2269
_journal_page_last 2275
_journal_paper_doi 10.1021/acs.joc.6b03049
_journal_volume 82
_journal_year 2017
_chemical_formula_sum 'C19 H21 Cl O2 S Se'
_chemical_formula_weight 427.83
_chemical_name_systematic
;
 ?
;
_space_group_IT_number 2
_symmetry_space_group_name_Hall '-P 1'
_symmetry_space_group_name_H-M 'P -1'
_atom_sites_solution_hydrogens geom
_atom_sites_solution_primary direct
_atom_sites_solution_secondary difmap
_audit_creation_method SHELXL-97
_cell_angle_alpha 86.10
_cell_angle_beta 80.49
_cell_angle_gamma 64.64
_cell_formula_units_Z 2
_cell_length_a 7.317
_cell_length_b 8.140
_cell_length_c 18.413
_cell_measurement_temperature 293(2)
_cell_volume 977.378
_computing_structure_refinement 'SHELXL-97 (Sheldrick, 2008)'
_diffrn_ambient_temperature 293(2)
_diffrn_measured_fraction_theta_full 0.993
_diffrn_measured_fraction_theta_max 0.993
_diffrn_radiation_monochromator graphite
_diffrn_radiation_source 'fine-focus sealed tube'
_diffrn_radiation_type MoK\a
_diffrn_radiation_wavelength 0.71073
_diffrn_reflns_av_R_equivalents 0.0285
_diffrn_reflns_av_sigmaI/netI 0.0511
_diffrn_reflns_limit_h_max 8
_diffrn_reflns_limit_h_min -6
_diffrn_reflns_limit_k_max 9
_diffrn_reflns_limit_k_min -9
_diffrn_reflns_limit_l_max 21
_diffrn_reflns_limit_l_min -18
_diffrn_reflns_number 5772
_diffrn_reflns_theta_full 25.00
_diffrn_reflns_theta_max 25.00
_diffrn_reflns_theta_min 3.12
_exptl_absorpt_coefficient_mu 2.172
_exptl_absorpt_correction_T_max 0.7364
_exptl_absorpt_correction_T_min 0.5254
_exptl_crystal_density_diffrn 1.454
_exptl_crystal_density_method 'not measured'
_exptl_crystal_F_000 436
_exptl_crystal_size_max 0.34
_exptl_crystal_size_mid 0.30
_exptl_crystal_size_min 0.15
_refine_diff_density_max 0.973
_refine_diff_density_min -1.215
_refine_diff_density_rms 0.077
_refine_ls_extinction_method none
_refine_ls_goodness_of_fit_ref 0.894
_refine_ls_hydrogen_treatment mixed
_refine_ls_matrix_type full
_refine_ls_number_parameters 217
_refine_ls_number_reflns 3423
_refine_ls_number_restraints 0
_refine_ls_restrained_S_all 0.894
_refine_ls_R_factor_all 0.0932
_refine_ls_R_factor_gt 0.0600
_refine_ls_shift/su_max 0.000
_refine_ls_shift/su_mean 0.000
_refine_ls_structure_factor_coef Fsqd
_refine_ls_weighting_details 'calc w=1/[\s^2^(Fo^2^)+(0.2000P)^2^+0.0000P] where P=(Fo^2^+2Fc^2^)/3'
_refine_ls_weighting_scheme calc
_refine_ls_wR_factor_gt 0.2012
_refine_ls_wR_factor_ref 0.2497
_reflns_number_gt 2305
_reflns_number_total 3423
_reflns_threshold_expression >2\s(I)
_cod_data_source_file jo6b03049_si_003.cif
_cod_data_source_block 1
_cod_depositor_comments 'Adding full bibliography for 4032171--4032172.cif.'
_cod_original_cell_volume 977.4
_cod_database_code 4032172

loop_
_symmetry_equiv_pos_as_xyz
'x, y, z'
'-x, -y, -z'

loop_
_atom_site_label
_atom_site_type_symbol
_atom_site_fract_x
_atom_site_fract_y
_atom_site_fract_z
_atom_site_U_iso_or_equiv
_atom_site_adp_type
_atom_site_occupancy
_atom_site_symmetry_multiplicity
_atom_site_calc_flag
_atom_site_refinement_flags
Se1 Se 0.32087(12) 0.37863(8) 0.13835(4) 0.0950(5) Uani 1 1 d .
S S 0.5968(2) -0.20315(17) 0.21653(8) 0.0545(4) Uani 1 1 d .
Cl Cl -0.5106(3) 0.3549(4) 0.39618(14) 0.1161(9) Uani 1 1 d .
O1 O 0.7504(7) -0.3320(5) 0.1645(2) 0.0694(11) Uani 1 1 d .
C1 C 0.5417(9) 0.0078(7) 0.1749(3) 0.0548(13) Uani 1 1 d .
H1 H 0.6339 0.0131 0.1345 0.066 Uiso 1 1 calc R
C2 C 0.7107(9) -0.2091(6) 0.2949(3) 0.0510(13) Uani 1 1 d .
C3 C 0.5552(9) 0.3037(7) 0.0638(3) 0.0529(13) Uani 1 1 d .
O2 O 0.4132(7) -0.2248(6) 0.2417(3) 0.0814(14) Uani 1 1 d .
C5 C 0.3788(9) 0.1632(8) 0.1957(3) 0.0635(15) Uani 1 1 d .
C6 C -0.1310(9) 0.2692(8) 0.3223(3) 0.0643(15) Uani 1 1 d .
H6A H -0.1363 0.3760 0.3447 0.077 Uiso 1 1 calc R
H6B H -0.0806 0.1681 0.3558 0.077 Uiso 1 1 calc R
C7 C -0.3416(12) 0.3023(11) 0.3111(4) 0.083(2) Uani 1 1 d .
H7A H -0.3374 0.1948 0.2898 0.099 Uiso 1 1 calc R
H7B H -0.3918 0.4022 0.2771 0.099 Uiso 1 1 calc R
C8 C 0.7142(13) 0.3429(8) 0.0706(4) 0.076(2) Uani 1 1 d .
H8 H 0.7108 0.4016 0.1128 0.091 Uiso 1 1 calc R
C9 C 0.9146(9) -0.2397(7) 0.2862(3) 0.0574(14) Uani 1 1 d .
H9 H 0.9911 -0.2547 0.2395 0.069 Uiso 1 1 calc R
C10 C 0.6909(12) -0.2007(9) 0.4238(4) 0.078(2) Uani 1 1 d .
H10 H 0.6150 -0.1874 0.4705 0.094 Uiso 1 1 calc R
C11 C 0.0158(10) 0.2272(8) 0.2504(4) 0.0682(16) Uani 1 1 d .
H11A H -0.0340 0.3278 0.2165 0.082 Uiso 1 1 calc R
H11B H 0.0233 0.1195 0.2281 0.082 Uiso 1 1 calc R
C12 C 0.2238(10) 0.1967(9) 0.2638(3) 0.0684(16) Uani 1 1 d .
H12A H 0.2122 0.3023 0.2890 0.082 Uiso 1 1 calc R
H12B H 0.2733 0.0933 0.2963 0.082 Uiso 1 1 calc R
C13 C 0.8819(15) 0.2131(14) -0.0459(6) 0.112(4) Uani 1 1 d .
H13 H 0.9931 0.1834 -0.0834 0.135 Uiso 1 1 calc R
C14 C 1.0016(11) -0.2474(9) 0.3474(4) 0.0720(17) Uani 1 1 d .
H14 H 1.1374 -0.2648 0.3416 0.086 Uiso 1 1 calc R
C15 C 0.5610(10) 0.2179(8) 0.0015(4) 0.0643(16) Uani 1 1 d .
H15 H 0.4531 0.1899 -0.0035 0.077 Uiso 1 1 calc R
C16 C 0.5989(10) -0.1906(8) 0.3641(3) 0.0658(16) Uani 1 1 d .
H16 H 0.4626 -0.1715 0.3701 0.079 Uiso 1 1 calc R
C17 C 0.8933(12) -0.2302(9) 0.4172(4) 0.0729(18) Uani 1 1 d .
C18 C 0.7245(15) 0.1733(11) -0.0531(4) 0.095(3) Uani 1 1 d .
H18 H 0.7278 0.1153 -0.0955 0.113 Uiso 1 1 calc R
C19 C 0.8773(14) 0.2976(13) 0.0168(8) 0.107(3) Uani 1 1 d .
H19 H 0.9864 0.3236 0.0223 0.129 Uiso 1 1 calc R
C21 C 0.9923(18) -0.2461(12) 0.4858(5) 0.114(3) Uani 1 1 d .
H21A H 0.8937 -0.2331 0.5290 0.172 Uiso 1 1 calc R
H21B H 1.0390 -0.1522 0.4852 0.172 Uiso 1 1 calc R
H21C H 1.1063 -0.3628 0.4862 0.172 Uiso 1 1 calc R

loop_
_atom_site_aniso_label
_atom_site_aniso_U_11
_atom_site_aniso_U_22
_atom_site_aniso_U_33
_atom_site_aniso_U_23
_atom_site_aniso_U_13
_atom_site_aniso_U_12
Se1 0.0988(7) 0.0527(5) 0.0748(6) 0.0209(3) 0.0207(4) 0.0081(4)
S 0.0611(9) 0.0474(8) 0.0558(9) 0.0130(6) -0.0121(7) -0.0243(6)
Cl 0.0785(14) 0.140(2) 0.1051(17) 0.0199(14) 0.0201(12) -0.0375(13)
O1 0.089(3) 0.047(2) 0.062(3) -0.0024(17) -0.014(2) -0.017(2)
C1 0.052(3) 0.046(3) 0.057(3) 0.013(2) -0.001(3) -0.016(2)
C2 0.057(3) 0.038(2) 0.053(3) 0.009(2) -0.003(2) -0.019(2)
C3 0.065(4) 0.040(3) 0.047(3) 0.014(2) -0.010(3) -0.018(2)
O2 0.080(3) 0.096(3) 0.092(3) 0.037(3) -0.028(3) -0.060(3)
C5 0.058(3) 0.056(3) 0.055(3) 0.014(2) -0.001(3) -0.008(3)
C6 0.060(4) 0.065(3) 0.055(4) 0.008(3) -0.003(3) -0.018(3)
C7 0.087(5) 0.091(5) 0.072(5) 0.010(4) -0.004(4) -0.044(4)
C8 0.091(5) 0.057(4) 0.091(5) 0.015(3) -0.045(5) -0.033(4)
C9 0.051(3) 0.060(3) 0.059(4) 0.009(2) -0.006(3) -0.025(3)
C10 0.096(6) 0.078(4) 0.042(4) 0.010(3) -0.003(3) -0.023(4)
C11 0.069(4) 0.061(4) 0.063(4) 0.003(3) -0.004(3) -0.020(3)
C12 0.065(4) 0.074(4) 0.049(3) 0.010(3) -0.005(3) -0.015(3)
C13 0.066(6) 0.112(7) 0.099(7) 0.059(6) 0.014(5) 0.000(5)
C14 0.066(4) 0.080(4) 0.074(5) 0.011(3) -0.019(4) -0.034(3)
C15 0.063(4) 0.064(4) 0.066(4) 0.007(3) -0.026(3) -0.022(3)
C16 0.059(4) 0.070(4) 0.057(4) 0.014(3) -0.001(3) -0.022(3)
C17 0.093(5) 0.062(4) 0.067(4) 0.007(3) -0.022(4) -0.034(3)
C18 0.091(6) 0.090(5) 0.052(4) 0.003(3) -0.003(4) 0.006(4)
C19 0.066(5) 0.097(6) 0.170(11) 0.069(6) -0.046(7) -0.044(5)
C21 0.169(9) 0.103(6) 0.085(6) 0.008(5) -0.053(6) -0.060(6)

loop_
_atom_type_symbol
_atom_type_description
_atom_type_scat_dispersion_real
_atom_type_scat_dispersion_imag
_atom_type_scat_source
C C 0.0033 0.0016 'International Tables Vol C Tables 4.2.6.8 and 6.1.1.4'
H H 0.0000 0.0000 'International Tables Vol C Tables 4.2.6.8 and 6.1.1.4'
O O 0.0106 0.0060 'International Tables Vol C Tables 4.2.6.8 and 6.1.1.4'
S S 0.1246 0.1234 'International Tables Vol C Tables 4.2.6.8 and 6.1.1.4'
Cl Cl 0.1484 0.1585 'International Tables Vol C Tables 4.2.6.8 and 6.1.1.4'
Se Se -0.0929 2.2259 'International Tables Vol C Tables 4.2.6.8 and 6.1.1.4'

loop_
_geom_angle_atom_site_label_1
_geom_angle_atom_site_label_2
_geom_angle_atom_site_label_3
_geom_angle
C3 Se1 C5 101.6(2)
O1 S O2 118.4(3)
O1 S C1 105.1(3)
O2 S C1 110.5(3)
O1 S C2 107.4(3)
O2 S C2 107.3(3)
C1 S C2 107.7(3)
C5 C1 S 125.9(5)
C5 C1 H1 117.0
S C1 H1 117.0
C16 C2 C9 120.4(6)
C16 C2 S 119.8(5)
C9 C2 S 119.7(4)
C15 C3 C8 119.4(6)
C15 C3 Se1 120.6(5)
C8 C3 Se1 120.0(5)
C1 C5 C12 127.5(5)
C1 C5 Se1 121.4(5)
C12 C5 Se1 111.1(4)
C11 C6 C7 111.9(6)
C11 C6 H6A 109.2
C7 C6 H6A 109.2
C11 C6 H6B 109.2
C7 C6 H6B 109.2
H6A C6 H6B 107.9
C6 C7 Cl 110.7(5)
C6 C7 H7A 109.5
Cl C7 H7A 109.5
C6 C7 H7B 109.5
Cl C7 H7B 109.5
H7A C7 H7B 108.1
C19 C8 C3 120.7(8)
C19 C8 H8 119.7
C3 C8 H8 119.7
C2 C9 C14 119.0(6)
C2 C9 H9 120.5
C14 C9 H9 120.5
C17 C10 C16 122.2(7)
C17 C10 H10 118.9
C16 C10 H10 118.9
C6 C11 C12 110.2(5)
C6 C11 H11A 109.6
C12 C11 H11A 109.6
C6 C11 H11B 109.6
C12 C11 H11B 109.6
H11A C11 H11B 108.1
C5 C12 C11 114.6(5)
C5 C12 H12A 108.6
C11 C12 H12A 108.6
C5 C12 H12B 108.6
C11 C12 H12B 108.6
H12A C12 H12B 107.6
C19 C13 C18 119.8(8)
C19 C13 H13 120.1
C18 C13 H13 120.1
C17 C14 C9 121.6(6)
C17 C14 H14 119.2
C9 C14 H14 119.2
C18 C15 C3 120.1(7)
C18 C15 H15 119.9
C3 C15 H15 119.9
C2 C16 C10 118.9(6)
C2 C16 H16 120.5
C10 C16 H16 120.5
C14 C17 C10 117.8(6)
C14 C17 C21 121.8(8)
C10 C17 C21 120.5(8)
C15 C18 C13 120.1(8)
C15 C18 H18 119.9
C13 C18 H18 119.9
C13 C19 C8 119.9(8)
C13 C19 H19 120.1
C8 C19 H19 120.1
C17 C21 H21A 109.5
C17 C21 H21B 109.5
H21A C21 H21B 109.5
C17 C21 H21C 109.5
H21A C21 H21C 109.5
H21B C21 H21C 109.5

loop_
_geom_bond_atom_site_label_1
_geom_bond_atom_site_label_2
_geom_bond_distance
Se1 C3 1.907(6)
Se1 C5 1.906(6)
S O1 1.433(4)
S O2 1.427(5)
S C1 1.741(5)
S C2 1.770(6)
Cl C7 1.778(8)
C1 C5 1.338(8)
C1 H1 0.9300
C2 C16 1.375(8)
C2 C9 1.386(8)
C3 C15 1.368(8)
C3 C8 1.359(9)
C5 C12 1.498(9)
C6 C11 1.517(9)
C6 C7 1.494(10)
C6 H6A 0.9700
C6 H6B 0.9700
C7 H7A 0.9700
C7 H7B 0.9700
C8 C19 1.350(14)
C8 H8 0.9300
C9 C14 1.367(9)
C9 H9 0.9300
C10 C17 1.380(11)
C10 C16 1.360(10)
C10 H10 0.9300
C11 C12 1.494(9)
C11 H11A 0.9700
C11 H11B 0.9700
C12 H12A 0.9700
C12 H12B 0.9700
C13 C19 1.373(15)
C13 C18 1.351(15)
C13 H13 0.9300
C14 C17 1.376(10)
C14 H14 0.9300
C15 C18 1.362(11)
C15 H15 0.9300
C16 H16 0.9300
C17 C21 1.528(11)
C18 H18 0.9300
C19 H19 0.9300
C21 H21A 0.9600
C21 H21B 0.9600
C21 H21C 0.9600
